data_4035660
loop_
_publ_author_name
'Behera, Ahalya'
'Sau, Prasenjit'
'Sahoo, Ashish Kumar'
'Patel, Bhisma K.'

_publ_section_title
;
 Cyano-Sacrificial (Arylthio)arylamination of Quinoline and Isoquinoline
 N-Oxides Using N-(2-(Arylthio)aryl)cyanamides.
;
_journal_issue 18
_journal_name_full 'The Journal of organic chemistry'
_journal_page_first 11218
_journal_page_last 11231
_journal_paper_doi 10.1021/acs.joc.8b01797
_journal_volume 83
_journal_year 2018
_chemical_formula_moiety 'C21 H15 Cl N2 S'
_chemical_formula_sum 'C21 H15 Cl N2 S'
_chemical_formula_weight 362.86
_space_group_IT_number 14
_space_group_name_Hall '-P 2ybc'
_space_group_name_H-M_alt 'P 1 21/c 1'
_symmetry_cell_setting monoclinic
_symmetry_space_group_name_H-M 'P 1 21/c 1'
_atom_sites_solution_hydrogens geom
_atom_sites_solution_primary direct
_atom_sites_solution_secondary difmap
_audit_creation_method SHELXL-97
_cell_angle_alpha 90.00
_cell_angle_beta 109.501(2)
_cell_angle_gamma 90.00
_cell_formula_units_Z 4
_cell_length_a 20.3423(7)
_cell_length_b 5.7998(2)
_cell_length_c 15.8289(6)
_cell_measurement_reflns_used 3467
_cell_measurement_temperature 298(2)
_cell_measurement_theta_max 23.20
_cell_measurement_theta_min 2.73
_cell_volume 1760.39(11)
_computing_structure_refinement 'SHELXL-97 (Sheldrick, 1997)'
_computing_structure_solution 'SHELXS-97 (Sheldrick, 1990)'
_diffrn_ambient_temperature 296(2)
_diffrn_measured_fraction_theta_full 1.000
_diffrn_measured_fraction_theta_max 1.000
_diffrn_measurement_device_type 'CCD area detector'
_diffrn_measurement_method 'phi and omega scans'
_diffrn_radiation_monochromator graphite
_diffrn_radiation_source 'fine-focus sealed tube'
_diffrn_radiation_type MoK\a
_diffrn_radiation_wavelength 0.71073
_diffrn_reflns_av_R_equivalents 0.0353
_diffrn_reflns_av_sigmaI/netI 0.0240
_diffrn_reflns_limit_h_max 24
_diffrn_reflns_limit_h_min -24
_diffrn_reflns_limit_k_max 6
_diffrn_reflns_limit_k_min -6
_diffrn_reflns_limit_l_max 18
_diffrn_reflns_limit_l_min -18
_diffrn_reflns_number 17684
_diffrn_reflns_theta_full 25.00
_diffrn_reflns_theta_max 25.00
_diffrn_reflns_theta_min 1.06
_exptl_absorpt_coefficient_mu 0.341
_exptl_absorpt_correction_T_max 0.944
_exptl_absorpt_correction_T_min 0.918
_exptl_crystal_colour colourless
_exptl_crystal_density_diffrn 1.369
_exptl_crystal_density_method 'not measured'
_exptl_crystal_description needle
_exptl_crystal_F_000 792
_exptl_crystal_size_max 0.27
_exptl_crystal_size_mid 0.21
_exptl_crystal_size_min 0.17
_refine_diff_density_max 0.199
_refine_diff_density_min -0.314
_refine_diff_density_rms 0.038
_refine_ls_extinction_method none
_refine_ls_goodness_of_fit_ref 1.087
_refine_ls_hydrogen_treatment mixed
_refine_ls_matrix_type full
_refine_ls_number_parameters 226
_refine_ls_number_reflns 3084
_refine_ls_number_restraints 0
_refine_ls_restrained_S_all 1.087
_refine_ls_R_factor_all 0.0657
_refine_ls_R_factor_gt 0.0437
_refine_ls_shift/su_max 0.001
_refine_ls_shift/su_mean 0.000
_refine_ls_structure_factor_coef Fsqd
_refine_ls_weighting_details 'calc w=1/[\s^2^(Fo^2^)+(0.1000P)^2^+0.0000P] where P=(Fo^2^+2Fc^2^)/3'
_refine_ls_weighting_scheme calc
_refine_ls_wR_factor_gt 0.1406
_refine_ls_wR_factor_ref 0.1635
_reflns_number_gt 2208
_reflns_number_total 3084
_reflns_threshold_expression >2sigma(I)
_cod_data_source_file jo8b01797_si_002.cif
_cod_data_source_block 1
_cod_depositor_comments
;
The following automatic conversions were performed:

data item '_symmetry_cell_setting' value 'Monoclinic' was changed to
'monoclinic' in accordance with the
/home/data/users/saulius/crontab/automatic-downloads/current/ACS/lib/dictionaries/cif_core.dic
dictionary named 'cif_core.dic' version 2.4.2 last updated on
2011-04-26.

Automatic conversion script
Id: cif_fix_values 6909 2019-04-08 15:41:33Z antanas 
;
_cod_original_sg_symbol_H-M P2(1)/c
_cod_database_code 4035660

loop_
_symmetry_equiv_pos_as_xyz
'x, y, z'
'-x, y+1/2, -z+1/2'
'-x, -y, -z'
'x, -y-1/2, z-1/2'

loop_
_atom_site_label
_atom_site_type_symbol
_atom_site_fract_x
_atom_site_fract_y
_atom_site_fract_z
_atom_site_U_iso_or_equiv
_atom_site_adp_type
_atom_site_occupancy
_atom_site_symmetry_multiplicity
_atom_site_calc_flag
_atom_site_refinement_flags
S1 S 0.34656(4) 1.14375(13) 1.15744(5) 0.0857(3) Uani 1 1 d .
N1 N 0.14168(9) 1.0247(3) 0.85016(12) 0.0558(5) Uani 1 1 d .
N2 N 0.23491(10) 1.1069(4) 0.97952(14) 0.0719(6) Uani 1 1 d .
H2 H 0.2704 1.1960 1.0004 0.086 Uiso 1 1 calc R
Cl1 Cl 0.61118(5) 0.7524(3) 1.09262(6) 0.1519(6) Uani 1 1 d .
C9 C 0.19174(12) 1.1634(4) 0.89403(16) 0.0584(6) Uani 1 1 d .
C1 C 0.10028(11) 1.0900(4) 0.76590(14) 0.0533(6) Uani 1 1 d .
C16 C 0.41824(12) 1.0180(4) 1.13693(15) 0.0580(6) Uani 1 1 d .
C6 C 0.11041(12) 1.2993(4) 0.72614(16) 0.0588(6) Uani 1 1 d .
C10 C 0.23108(12) 0.9315(4) 1.03773(15) 0.0597(6) Uani 1 1 d .
C21 C 0.41763(13) 0.8082(4) 1.09661(18) 0.0691(7) Uani 1 1 d .
H21 H 0.3770 0.7206 1.0788 0.083 Uiso 1 1 calc R
C2 C 0.04599(12) 0.9437(4) 0.71771(15) 0.0585(6) Uani 1 1 d .
H2A H 0.0389 0.8051 0.7429 0.070 Uiso 1 1 calc R
C5 C 0.06558(15) 1.3525(5) 0.63927(18) 0.0719(7) Uani 1 1 d .
H5 H 0.0719 1.4893 0.6123 0.086 Uiso 1 1 calc R
C15 C 0.28167(12) 0.9297(5) 1.12341(16) 0.0662(7) Uani 1 1 d .
C3 C 0.00352(13) 1.0033(4) 0.63399(15) 0.0670(7) Uani 1 1 d .
H3 H -0.0327 0.9052 0.6030 0.080 Uiso 1 1 calc R
C17 C 0.47913(15) 1.1448(5) 1.16311(18) 0.0776(8) Uani 1 1 d .
H17 H 0.4805 1.2869 1.1909 0.093 Uiso 1 1 calc R
C4 C 0.01333(15) 1.2080(5) 0.59416(17) 0.0753(8) Uani 1 1 d .
H4 H -0.0159 1.2457 0.5368 0.090 Uiso 1 1 calc R
C8 C 0.20584(13) 1.3756(4) 0.85977(19) 0.0698(7) Uani 1 1 d .
H8 H 0.2423 1.4688 0.8937 0.084 Uiso 1 1 calc R
C12 C 0.18003(14) 0.5947(5) 1.07726(19) 0.0749(7) Uani 1 1 d .
H12 H 0.1456 0.4817 1.0614 0.090 Uiso 1 1 calc R
C11 C 0.18039(13) 0.7611(4) 1.01609(17) 0.0666(7) Uani 1 1 d .
H11 H 0.1464 0.7598 0.9596 0.080 Uiso 1 1 calc R
C7 C 0.16524(13) 1.4404(4) 0.77668(19) 0.0708(7) Uani 1 1 d .
H7 H 0.1738 1.5795 0.7530 0.085 Uiso 1 1 calc R
C20 C 0.47652(16) 0.7263(5) 1.0824(2) 0.0815(8) Uani 1 1 d .
H20 H 0.4758 0.5840 1.0550 0.098 Uiso 1 1 calc R
C19 C 0.53624(15) 0.8556(7) 1.10880(19) 0.0856(9) Uani 1 1 d .
C14 C 0.27916(14) 0.7594(6) 1.18363(18) 0.0799(8) Uani 1 1 d .
H14 H 0.3123 0.7595 1.2408 0.096 Uiso 1 1 calc R
C18 C 0.53758(16) 1.0631(8) 1.1485(2) 0.0980(11) Uani 1 1 d .
H18 H 0.5783 1.1503 1.1659 0.118 Uiso 1 1 calc R
C13 C 0.22908(15) 0.5906(6) 1.16120(19) 0.0799(8) Uani 1 1 d .
H13 H 0.2284 0.4760 1.2020 0.096 Uiso 1 1 calc R

loop_
_atom_site_aniso_label
_atom_site_aniso_U_11
_atom_site_aniso_U_22
_atom_site_aniso_U_33
_atom_site_aniso_U_23
_atom_site_aniso_U_13
_atom_site_aniso_U_12
S1 0.0594(5) 0.0879(5) 0.0927(6) -0.0369(4) 0.0027(4) 0.0123(3)
N1 0.0506(11) 0.0541(11) 0.0615(11) 0.0031(9) 0.0170(9) -0.0023(8)
N2 0.0562(12) 0.0729(14) 0.0773(14) 0.0003(11) 0.0099(11) -0.0144(10)
Cl1 0.0767(6) 0.2899(15) 0.1034(7) 0.0390(8) 0.0488(5) 0.0501(8)
C9 0.0483(13) 0.0587(13) 0.0680(15) 0.0001(11) 0.0190(11) 0.0013(11)
C1 0.0501(12) 0.0531(12) 0.0607(14) 0.0061(10) 0.0238(11) 0.0088(10)
C16 0.0496(13) 0.0608(13) 0.0533(13) 0.0004(10) 0.0033(10) 0.0038(10)
C6 0.0600(14) 0.0529(13) 0.0715(15) 0.0068(11) 0.0326(12) 0.0106(11)
C10 0.0479(13) 0.0698(14) 0.0601(14) -0.0029(12) 0.0163(11) 0.0046(11)
C21 0.0567(15) 0.0692(15) 0.0830(17) -0.0097(13) 0.0257(13) -0.0010(12)
C2 0.0557(13) 0.0601(12) 0.0599(14) -0.0002(11) 0.0196(11) 0.0015(11)
C5 0.0842(19) 0.0656(15) 0.0760(17) 0.0217(13) 0.0403(15) 0.0215(14)
C15 0.0469(13) 0.0853(16) 0.0636(15) -0.0125(14) 0.0148(11) 0.0149(12)
C3 0.0639(15) 0.0772(17) 0.0586(15) -0.0028(13) 0.0183(13) 0.0057(12)
C17 0.0730(19) 0.0796(17) 0.0676(16) -0.0012(13) 0.0065(14) -0.0153(15)
C4 0.0786(19) 0.0897(19) 0.0580(15) 0.0092(14) 0.0235(14) 0.0238(16)
C8 0.0568(15) 0.0584(14) 0.0950(19) -0.0004(13) 0.0266(14) -0.0099(11)
C12 0.0615(16) 0.0851(18) 0.0841(18) 0.0109(15) 0.0322(14) 0.0022(13)
C11 0.0548(14) 0.0793(16) 0.0628(15) 0.0056(13) 0.0158(12) -0.0016(13)
C7 0.0701(17) 0.0527(13) 0.100(2) 0.0140(13) 0.0422(16) 0.0034(12)
C20 0.081(2) 0.0861(19) 0.088(2) 0.0075(15) 0.0431(16) 0.0143(16)
C19 0.0586(17) 0.139(3) 0.0627(17) 0.0270(18) 0.0246(14) 0.0172(18)
C14 0.0564(16) 0.119(2) 0.0629(16) 0.0051(17) 0.0175(13) 0.0319(17)
C18 0.0594(19) 0.149(3) 0.0757(19) 0.010(2) 0.0099(15) -0.028(2)
C13 0.0677(18) 0.101(2) 0.0791(19) 0.0231(16) 0.0353(16) 0.0256(17)

loop_
_atom_type_symbol
_atom_type_description
_atom_type_scat_dispersion_real
_atom_type_scat_dispersion_imag
_atom_type_scat_source
C C 0.0033 0.0016 'International Tables Vol C Tables 4.2.6.8 and 6.1.1.4'
H H 0.0000 0.0000 'International Tables Vol C Tables 4.2.6.8 and 6.1.1.4'
N N 0.0061 0.0033 'International Tables Vol C Tables 4.2.6.8 and 6.1.1.4'
O O 0.0106 0.0060 'International Tables Vol C Tables 4.2.6.8 and 6.1.1.4'
S S 0.1246 0.1234 'International Tables Vol C Tables 4.2.6.8 and 6.1.1.4'
Cl Cl 0.1484 0.1585 'International Tables Vol C Tables 4.2.6.8 and 6.1.1.4'

loop_
_geom_angle_atom_site_label_1
_geom_angle_atom_site_label_2
_geom_angle_atom_site_label_3
_geom_angle
C16 S1 C15 103.58(11)
C9 N1 C1 117.72(19)
C9 N2 C10 131.5(2)
N1 C9 N2 120.2(2)
N1 C9 C8 123.8(2)
N2 C9 C8 116.0(2)
N1 C1 C2 118.64(19)
N1 C1 C6 122.4(2)
C2 C1 C6 118.9(2)
C21 C16 C17 118.7(3)
C21 C16 S1 125.14(19)
C17 C16 S1 116.16(19)
C7 C6 C5 124.3(2)
C7 C6 C1 117.0(2)
C5 C6 C1 118.7(2)
C11 C10 N2 124.0(2)
C11 C10 C15 118.6(2)
N2 C10 C15 117.4(2)
C16 C21 C20 120.6(3)
C3 C2 C1 120.3(2)
C4 C5 C6 121.2(2)
C14 C15 C10 119.1(2)
C14 C15 S1 119.2(2)
C10 C15 S1 121.6(2)
C2 C3 C4 121.2(3)
C18 C17 C16 120.5(3)
C5 C4 C3 119.7(2)
C7 C8 C9 118.6(2)
C11 C12 C13 121.6(3)
C12 C11 C10 120.5(2)
C8 C7 C6 120.3(2)
C19 C20 C21 119.5(3)
C18 C19 C20 120.5(3)
C18 C19 Cl1 119.5(3)
C20 C19 Cl1 120.0(3)
C13 C14 C15 121.7(2)
C19 C18 C17 120.1(3)
C12 C13 C14 118.4(3)

loop_
_geom_bond_atom_site_label_1
_geom_bond_atom_site_label_2
_geom_bond_distance
S1 C16 1.755(2)
S1 C15 1.760(3)
N1 C9 1.302(3)
N1 C1 1.372(3)
N2 C9 1.384(3)
N2 C10 1.392(3)
Cl1 C19 1.735(3)
C9 C8 1.412(3)
C1 C2 1.400(3)
C1 C6 1.414(3)
C16 C21 1.372(3)
C16 C17 1.380(3)
C6 C7 1.399(3)
C6 C5 1.407(3)
C10 C11 1.386(3)
C10 C15 1.402(3)
C21 C20 1.376(4)
C2 C3 1.363(3)
C5 C4 1.355(4)
C15 C14 1.386(4)
C3 C4 1.390(4)
C17 C18 1.369(4)
C8 C7 1.352(3)
C12 C11 1.369(3)
C12 C13 1.370(4)
C20 C19 1.369(4)
C19 C18 1.354(5)
C14 C13 1.371(4)
